data_4514777
loop_
_publ_author_name
'Zhang, Yu'
'Zhang, Fengcai'
'Chen, Long'
'Xu, Jian'
'Liu, Xiaohua'
'Feng, Xiaoming'

_publ_section_title
;
 Asymmetric Synthesis of P-Stereogenic Compounds via
 Thulium(III)-Catalyzed Desymmetrization of Dialkynylphosphine Oxides
;
_journal_issue 6
_journal_name_full 'ACS Catalysis'
_journal_page_first 4834
_journal_paper_doi 10.1021/acscatal.9b00860
_journal_volume 9
_journal_year 2019
_chemical_absolute_configuration ad
_chemical_formula_sum 'C46 H72 Dy F9 N4 O17 S3'
_chemical_formula_weight 1382.75
_space_group_crystal_system monoclinic
_space_group_IT_number 4
_space_group_name_Hall 'P 2yb'
_space_group_name_H-M_alt 'P 1 21 1'
_symmetry_space_group_name_Hall 'P 2yb'
_symmetry_space_group_name_H-M 'P 1 21 1'
_atom_sites_solution_hydrogens mixed
_audit_creation_method SHELXL-2016/6
_cell_angle_alpha 90
_cell_angle_beta 97.546(5)
_cell_angle_gamma 90
_cell_formula_units_Z 2
_cell_length_a 12.1386(12)
_cell_length_b 16.1932(15)
_cell_length_c 15.8018(15)
_cell_measurement_reflns_used 9492
_cell_measurement_temperature 150(2)
_cell_measurement_theta_max 68.84
_cell_measurement_theta_min 3.93
_cell_volume 3079.1(5)
_computing_structure_refinement 'SHELXL-2016/6 (Sheldrick, 2016)'
_computing_structure_solution 'SHELXT 2014/5 (Sheldrick, 2014)'
_diffrn_ambient_temperature 150(2)
_diffrn_measured_fraction_theta_full 0.990
_diffrn_measured_fraction_theta_max 0.984
_diffrn_measurement_device_type 'Bruker D8 Venture Photon II'
_diffrn_radiation_type CuK\a
_diffrn_radiation_wavelength 1.54178
_diffrn_reflns_av_R_equivalents 0.0666
_diffrn_reflns_av_unetI/netI 0.0712
_diffrn_reflns_Laue_measured_fraction_full 0.990
_diffrn_reflns_Laue_measured_fraction_max 0.984
_diffrn_reflns_limit_h_max 14
_diffrn_reflns_limit_h_min -14
_diffrn_reflns_limit_k_max 19
_diffrn_reflns_limit_k_min -19
_diffrn_reflns_limit_l_max 19
_diffrn_reflns_limit_l_min -18
_diffrn_reflns_number 34266
_diffrn_reflns_point_group_measured_fraction_full 0.936
_diffrn_reflns_point_group_measured_fraction_max 0.929
_diffrn_reflns_theta_full 67.679
_diffrn_reflns_theta_max 68.816
_diffrn_reflns_theta_min 3.673
_exptl_absorpt_coefficient_mu 8.258
_exptl_absorpt_correction_T_max 0.7507
_exptl_absorpt_correction_T_min 0.3553
_exptl_absorpt_correction_type multi-scan
_exptl_crystal_colour colourless
_exptl_crystal_density_diffrn 1.491
_exptl_crystal_description block
_exptl_crystal_F_000 1414
_exptl_crystal_size_max 0.300
_exptl_crystal_size_mid 0.200
_exptl_crystal_size_min 0.160
_refine_diff_density_max 1.394
_refine_diff_density_min -0.599
_refine_diff_density_rms 0.111
_refine_ls_abs_structure_details
;
 Flack x determined using 4018 quotients [(I+)-(I-)]/[(I+)+(I-)]
 (Parsons, Flack and Wagner, Acta Cryst. B69 (2013) 249-259).
;
_refine_ls_abs_structure_Flack 0.071(3)
_refine_ls_extinction_method none
_refine_ls_goodness_of_fit_ref 1.013
_refine_ls_hydrogen_treatment mixed
_refine_ls_matrix_type full
_refine_ls_number_parameters 745
_refine_ls_number_reflns 10597
_refine_ls_number_restraints 27
_refine_ls_restrained_S_all 1.019
_refine_ls_R_factor_all 0.0560
_refine_ls_R_factor_gt 0.0514
_refine_ls_shift/su_max 0.001
_refine_ls_shift/su_mean 0.000
_refine_ls_structure_factor_coef Fsqd
_refine_ls_weighting_details 'w=1/[\s^2^(Fo^2^)+(0.0913P)^2^+2.9162P] where P=(Fo^2^+2Fc^2^)/3'
_refine_ls_weighting_scheme calc
_refine_ls_wR_factor_gt 0.1334
_refine_ls_wR_factor_ref 0.1434
_reflns_Friedel_coverage 0.818
_reflns_Friedel_fraction_full 0.877
_reflns_Friedel_fraction_max 0.869
_reflns_number_gt 9985
_reflns_number_total 10597
_reflns_threshold_expression 'I > 2\s(I)'
_cod_data_source_file cs9b00860_si_003.cif
_cod_data_source_block cu_20180709_ZY_DY150_0ma_b
_cod_depositor_comments
;
The following automatic conversions were performed:

'_exptl_absorpt_correction_type' value 'Multi-Scan' changed to
'multi-scan' according to
/home/data/users/saulius/crontab/automatic-downloads/current/ACS/lib/dictionaries/cif_core.dic
dictionary named 'cif_core.dic' version 2.4.2 from 2011-04-26.

Automatic conversion script
Id: cif_fix_values 4973 2017-02-22 13:04:09Z antanas 
;
_cod_database_code 4514777
_shelx_shelxl_version_number 2016/6
_shelx_space_group_comment
;
The symmetry employed for this shelxl refinement is uniquely defined
by the following loop, which should always be used as a source of
symmetry information in preference to the above space-group names.
They are only intended as comments.
;
_shelx_estimated_absorpt_t_min 0.191
_shelx_estimated_absorpt_t_max 0.352

loop_
_space_group_symop_operation_xyz
'x, y, z'
'-x, y+1/2, -z'

loop_
_atom_site_label
_atom_site_type_symbol
_atom_site_fract_x
_atom_site_fract_y
_atom_site_fract_z
_atom_site_U_iso_or_equiv
_atom_site_adp_type
_atom_site_occupancy
_atom_site_site_symmetry_order
_atom_site_calc_flag
_atom_site_refinement_flags_posn
_atom_site_refinement_flags_adp
Dy1 Dy 0.29314(3) 0.61417(3) 0.77287(2) 0.03393(15) Uani 1 1 d D .
S1 S 0.9972(2) 0.83602(15) 0.67835(16) 0.0497(5) Uani 1 1 d . .
F1 F 0.2706(8) 0.7148(5) 0.1796(5) 0.088(2) Uani 1 1 d . .
O1 O 0.4406(5) 0.5349(3) 0.7576(3) 0.0359(11) Uani 1 1 d . .
N1 N 0.3733(6) 0.7590(4) 0.5411(4) 0.0369(14) Uani 1 1 d . .
H1 H 0.357828 0.758916 0.485141 0.044 Uiso 1 1 calc R U
C1 C -0.0758(10) 0.3389(10) 0.9081(9) 0.077(4) Uani 1 1 d . .
H1A H -0.150214 0.340848 0.920668 0.092 Uiso 1 1 calc R U
F2 F 0.3361(7) 0.5928(4) 0.2073(4) 0.0742(18) Uani 1 1 d . .
O2 O 0.2246(4) 0.5534(3) 0.6475(3) 0.0322(10) Uani 1 1 d . .
S2 S 0.3954(2) 0.70245(13) 0.32541(14) 0.0487(5) Uani 1 1 d . .
N2 N 0.2504(6) 0.3457(5) 0.8562(5) 0.0443(16) Uani 1 1 d . .
H2 H 0.290710 0.300440 0.863160 0.053 Uiso 1 1 calc R U
C2 C -0.0570(9) 0.3346(9) 0.8250(8) 0.068(3) Uani 1 1 d . .
H2A H -0.117768 0.331022 0.780712 0.082 Uiso 1 1 calc R U
F3 F 0.2025(8) 0.6391(7) 0.2708(7) 0.109(3) Uani 1 1 d . .
O3 O 0.2481(5) 0.4788(4) 0.8160(4) 0.0417(14) Uani 1 1 d . .
S3 S 0.4337(3) 0.14783(16) 0.95265(17) 0.0644(7) Uani 1 1 d . .
N3 N 0.4551(6) 0.4495(4) 0.7483(4) 0.0337(13) Uani 1 1 d . .
C3 C 0.0527(9) 0.3354(7) 0.8049(7) 0.054(2) Uani 1 1 d . .
F4 F 0.8638(6) 0.9344(6) 0.7457(5) 0.083(2) Uani 1 1 d . .
O4 O 0.3369(5) 0.7032(3) 0.6646(3) 0.0376(11) Uani 1 1 d . .
N4 N 0.2542(5) 0.5608(4) 0.5654(4) 0.0304(13) Uani 1 1 d . .
C4 C 0.1378(8) 0.3411(7) 0.8725(6) 0.051(2) Uani 1 1 d . .
C5 C 0.1206(9) 0.3374(9) 0.9581(7) 0.068(3) Uani 1 1 d . .
O5 O 0.4585(6) 0.6864(4) 0.8318(4) 0.0468(14) Uani 1 1 d D .
H5 H 0.516(3) 0.6565(17) 0.853(7) 0.070 Uiso 1 1 d D U
F5 F 1.0258(7) 0.9270(5) 0.8156(4) 0.0747(19) Uani 1 1 d . .
C6 C 0.0084(11) 0.3403(13) 0.9731(9) 0.094(5) Uani 1 1 d . .
H6 H -0.008058 0.343427 1.030115 0.113 Uiso 1 1 calc R U
O6 O 0.2396(6) 0.7557(4) 0.8039(4) 0.0503(16) Uani 1 1 d D .
H6A H 0.204(10) 0.784(3) 0.762(2) 0.075 Uiso 1 1 d D U
F6 F 1.0009(7) 0.9960(4) 0.6993(5) 0.0782(19) Uani 1 1 d . .
O7 O 0.0954(5) 0.6238(5) 0.7757(5) 0.0570(16) Uani 1 1 d D .
H7 H 0.067(3) 0.669(3) 0.792(10) 0.085 Uiso 1 1 d D U
F7 F 0.4146(11) 0.0834(6) 0.8018(5) 0.116(4) Uani 1 1 d . .
C7 C 0.2150(11) 0.3346(13) 1.0310(8) 0.089(5) Uani 1 1 d . .
H7A H 0.281666 0.313101 1.006946 0.107 Uiso 1 1 calc R U
F8 F 0.3125(19) 0.0315(17) 0.8828(9) 0.233(13) Uani 1 1 d . .
O8 O 0.2886(7) 0.6165(7) 0.9245(4) 0.0684(18) Uani 1 1 d D U
H8 H 0.346(3) 0.623(14) 0.9627(16) 0.103 Uiso 1 1 d D U
C8 C 0.2436(14) 0.4187(14) 1.0644(11) 0.105(6) Uani 1 1 d . .
H8A H 0.261076 0.454123 1.017712 0.157 Uiso 1 1 calc R U
H8B H 0.308221 0.415534 1.108514 0.157 Uiso 1 1 calc R U
H8C H 0.180306 0.441798 1.089024 0.157 Uiso 1 1 calc R U
C47 C 0.1841(16) 0.606(3) 0.9692(17) 0.185(11) Uani 1 1 d D U
H47A H 0.148843 0.660092 0.973997 0.277 Uiso 1 1 calc R U
H47B H 0.205256 0.583059 1.026372 0.277 Uiso 1 1 calc R U
H47C H 0.131873 0.568772 0.935786 0.277 Uiso 1 1 calc R U
C9 C -0.0217(13) 0.3431(11) 0.6467(9) 0.087(5) Uani 1 1 d . .
H9A H -0.001241 0.332696 0.589677 0.131 Uiso 1 1 calc R U
H9B H -0.046434 0.400412 0.650363 0.131 Uiso 1 1 calc R U
H9C H -0.082100 0.305733 0.657029 0.131 Uiso 1 1 calc R U
F9 F 0.478(2) 0.0027(8) 0.9078(9) 0.203(10) Uani 1 1 d . .
O9 O 0.4860(7) 0.7298(4) 0.2823(5) 0.0598(17) Uani 1 1 d . .
C10 C 0.0784(10) 0.3281(8) 0.7133(7) 0.067(3) Uani 1 1 d . .
H10 H 0.136341 0.370036 0.704786 0.080 Uiso 1 1 calc R U
O10 O 0.3324(8) 0.7675(4) 0.3584(4) 0.0609(19) Uani 1 1 d . .
C11 C 0.1243(13) 0.2439(13) 0.6974(10) 0.097(5) Uani 1 1 d . .
H11A H 0.121820 0.235077 0.635852 0.145 Uiso 1 1 calc R U
H11B H 0.079492 0.201522 0.721222 0.145 Uiso 1 1 calc R U
H11C H 0.201350 0.240195 0.724876 0.145 Uiso 1 1 calc R U
O11 O 0.4178(8) 0.6354(4) 0.3838(4) 0.063(2) Uani 1 1 d . .
C12 C 0.2989(7) 0.4134(5) 0.8312(5) 0.0369(16) Uani 1 1 d . .
O12 O 0.9328(7) 0.8473(5) 0.5983(5) 0.0643(19) Uani 1 1 d . .
C13 C 0.4238(7) 0.4033(5) 0.8257(5) 0.0353(16) Uani 1 1 d . .
H13 H 0.438873 0.343226 0.817857 0.042 Uiso 1 1 calc R U
O13 O 1.1157(6) 0.8387(4) 0.6778(5) 0.0562(16) Uani 1 1 d . .
C14 C 0.4927(7) 0.4315(5) 0.9081(5) 0.0407(17) Uani 1 1 d . .
H14A H 0.478245 0.490659 0.918042 0.049 Uiso 1 1 calc R U
H14B H 0.471332 0.399547 0.956819 0.049 Uiso 1 1 calc R U
O14 O 0.9661(8) 0.7693(5) 0.7304(6) 0.075(2) Uani 1 1 d . .
C15 C 0.6156(8) 0.4187(6) 0.9018(6) 0.049(2) Uani 1 1 d . .
H15A H 0.630936 0.358943 0.896791 0.058 Uiso 1 1 calc R U
H15B H 0.660454 0.439436 0.954376 0.058 Uiso 1 1 calc R U
O15 O 0.379(2) 0.2139(9) 0.9098(9) 0.164(7) Uani 1 1 d . U
C16 C 0.6485(8) 0.4641(6) 0.8245(6) 0.0466(19) Uani 1 1 d . .
H16A H 0.639369 0.524287 0.831988 0.056 Uiso 1 1 calc R U
H16B H 0.727625 0.453089 0.819651 0.056 Uiso 1 1 calc R U
O16 O 0.4006(6) 0.1207(6) 1.0324(4) 0.0664(18) Uani 1 1 d . .
C18 C 0.3860(7) 0.4144(5) 0.6702(5) 0.0352(15) Uani 1 1 d . .
H18A H 0.399042 0.354057 0.669533 0.042 Uiso 1 1 calc R U
H18B H 0.306752 0.422798 0.676650 0.042 Uiso 1 1 calc R U
C17 C 0.5767(7) 0.4359(5) 0.7436(5) 0.0399(17) Uani 1 1 d . .
H17A H 0.598405 0.466622 0.694236 0.048 Uiso 1 1 calc R U
H17B H 0.589982 0.376426 0.734392 0.048 Uiso 1 1 calc R U
O17 O 0.5460(12) 0.1562(15) 0.9545(6) 0.174(11) Uani 1 1 d . .
C19 C 0.4049(8) 0.4483(5) 0.5848(6) 0.0401(17) Uani 1 1 d . .
H19A H 0.363088 0.413059 0.540452 0.048 Uiso 1 1 calc R U
H19B H 0.484755 0.441367 0.579535 0.048 Uiso 1 1 calc R U
C21 C 0.1755(7) 0.5065(5) 0.5075(5) 0.0402(17) Uani 1 1 d . .
H21A H 0.194389 0.509891 0.448484 0.048 Uiso 1 1 calc R U
H21B H 0.184601 0.448419 0.526551 0.048 Uiso 1 1 calc R U
C20 C 0.3746(7) 0.5369(5) 0.5632(5) 0.0348(16) Uani 1 1 d . .
H20A H 0.393475 0.548660 0.505359 0.042 Uiso 1 1 calc R U
H20B H 0.421713 0.572962 0.603643 0.042 Uiso 1 1 calc R U
C22 C 0.0570(8) 0.5322(6) 0.5080(6) 0.0469(19) Uani 1 1 d . .
H22A H 0.036539 0.525029 0.566141 0.056 Uiso 1 1 calc R U
H22B H 0.008071 0.496250 0.468757 0.056 Uiso 1 1 calc R U
C24 C 0.1188(7) 0.6775(6) 0.5367(6) 0.0432(18) Uani 1 1 d . .
H24A H 0.102229 0.674903 0.596385 0.052 Uiso 1 1 calc R U
H24B H 0.109714 0.735377 0.516955 0.052 Uiso 1 1 calc R U
C25 C 0.2383(7) 0.6492(5) 0.5329(5) 0.0349(16) Uani 1 1 d . .
H25 H 0.253471 0.651354 0.472265 0.042 Uiso 1 1 calc R U
C26 C 0.3201(6) 0.7056(5) 0.5864(5) 0.0333(15) Uani 1 1 d . .
C27 C 0.4548(7) 0.8165(5) 0.5809(5) 0.0375(16) Uani 1 1 d . .
C28 C 0.5659(7) 0.7911(5) 0.5966(6) 0.0401(17) Uani 1 1 d . .
C29 C 0.6430(8) 0.8486(5) 0.6360(6) 0.0435(18) Uani 1 1 d . .
H29 H 0.718796 0.833158 0.649007 0.052 Uiso 1 1 calc R U
C30 C 0.6108(8) 0.9267(6) 0.6560(7) 0.049(2) Uani 1 1 d . .
H30 H 0.664639 0.964637 0.682060 0.059 Uiso 1 1 calc R U
C31 C 0.5005(7) 0.9509(5) 0.6385(6) 0.0425(18) Uani 1 1 d . .
H31 H 0.479491 1.004988 0.653328 0.051 Uiso 1 1 calc R U
C32 C 0.4194(7) 0.8962(5) 0.5991(5) 0.0399(17) Uani 1 1 d . .
C33 C 0.2649(9) 0.9929(7) 0.6309(8) 0.056(2) Uani 1 1 d . .
H33A H 0.309494 1.042374 0.624303 0.084 Uiso 1 1 calc R U
H33B H 0.276862 0.974812 0.690621 0.084 Uiso 1 1 calc R U
H33C H 0.186056 1.005691 0.614577 0.084 Uiso 1 1 calc R U
C34 C 0.2997(7) 0.9240(5) 0.5736(6) 0.0416(18) Uani 1 1 d . .
H34 H 0.250092 0.875410 0.578758 0.050 Uiso 1 1 calc R U
C35 C 0.2830(9) 0.9523(7) 0.4813(6) 0.053(2) Uani 1 1 d . .
H35A H 0.291848 0.905181 0.443898 0.080 Uiso 1 1 calc R U
H35B H 0.338142 0.994704 0.473010 0.080 Uiso 1 1 calc R U
H35C H 0.208111 0.975326 0.467437 0.080 Uiso 1 1 calc R U
C36 C 0.6902(9) 0.7138(6) 0.5092(7) 0.055(2) Uani 1 1 d . .
H36A H 0.655191 0.742321 0.457876 0.082 Uiso 1 1 calc R U
H36B H 0.714219 0.658678 0.493649 0.082 Uiso 1 1 calc R U
H36C H 0.754825 0.745510 0.534929 0.082 Uiso 1 1 calc R U
C37 C 0.6057(8) 0.7057(5) 0.5739(6) 0.0459(19) Uani 1 1 d . .
H37 H 0.540150 0.673735 0.546394 0.055 Uiso 1 1 calc R U
C38 C 0.6564(10) 0.6591(6) 0.6545(7) 0.057(2) Uani 1 1 d . .
H38A H 0.676640 0.603038 0.638894 0.086 Uiso 1 1 calc R U
H38B H 0.601905 0.656183 0.695007 0.086 Uiso 1 1 calc R U
H38C H 0.722869 0.688236 0.680902 0.086 Uiso 1 1 calc R U
C39 C 0.9702(9) 0.9293(7) 0.7380(6) 0.054(2) Uani 1 1 d . .
C40 C 0.2963(10) 0.6595(7) 0.2413(7) 0.061(3) Uani 1 1 d . .
C41 C 0.2365(13) 0.8006(9) 0.8822(8) 0.077(4) Uani 1 1 d D .
H41A H 0.235529 0.860015 0.870427 0.116 Uiso 1 1 calc R U
H41B H 0.302338 0.786901 0.922493 0.116 Uiso 1 1 calc R U
H41C H 0.169393 0.785351 0.906952 0.116 Uiso 1 1 calc R U
C42 C 0.0099(11) 0.5637(9) 0.7577(11) 0.083(4) Uani 1 1 d D .
H42A H -0.048923 0.585834 0.715330 0.125 Uiso 1 1 calc R U
H42B H -0.021102 0.550274 0.810223 0.125 Uiso 1 1 calc R U
H42C H 0.040843 0.513667 0.735084 0.125 Uiso 1 1 calc R U
C43 C 0.1896(16) 0.2726(17) 1.1004(10) 0.117(7) Uani 1 1 d . .
H43A H 0.133853 0.296355 1.132910 0.176 Uiso 1 1 calc R U
H43B H 0.257829 0.261140 1.139016 0.176 Uiso 1 1 calc R U
H43C H 0.160948 0.221154 1.073257 0.176 Uiso 1 1 calc R U
C44 C 0.4950(9) 0.7700(7) 0.8255(8) 0.060(3) Uani 1 1 d D .
H44A H 0.565278 0.770820 0.801308 0.090 Uiso 1 1 calc R U
H44B H 0.505922 0.794975 0.882503 0.090 Uiso 1 1 calc R U
H44C H 0.438766 0.801290 0.788554 0.090 Uiso 1 1 calc R U
C46 C 0.401(2) 0.0662(10) 0.8813(8) 0.124(9) Uani 1 1 d . .
C23 C 0.0388(7) 0.6222(7) 0.4806(5) 0.048(2) Uani 1 1 d . .
H23A H 0.051058 0.628493 0.420182 0.058 Uiso 1 1 calc R U
H23B H -0.038668 0.638584 0.485464 0.058 Uiso 1 1 calc R U

loop_
_atom_site_aniso_label
_atom_site_aniso_U_11
_atom_site_aniso_U_22
_atom_site_aniso_U_33
_atom_site_aniso_U_23
_atom_site_aniso_U_13
_atom_site_aniso_U_12
Dy1 0.0379(2) 0.0329(2) 0.0310(2) -0.0024(2) 0.00468(14) 0.0024(2)
S1 0.0517(12) 0.0467(11) 0.0525(12) 0.0028(10) 0.0132(9) 0.0037(9)
F1 0.107(6) 0.087(5) 0.065(4) 0.006(4) -0.009(4) 0.026(4)
O1 0.044(3) 0.030(3) 0.033(3) -0.002(2) 0.003(2) -0.001(2)
N1 0.043(4) 0.029(3) 0.039(3) -0.001(3) 0.005(3) -0.007(3)
C1 0.050(6) 0.109(10) 0.073(8) 0.003(7) 0.018(5) -0.010(6)
F2 0.110(5) 0.048(4) 0.064(4) -0.013(3) 0.010(3) -0.001(3)
O2 0.036(3) 0.034(3) 0.026(2) -0.002(2) 0.0022(19) -0.001(2)
S2 0.0771(15) 0.0294(9) 0.0413(10) 0.0010(8) 0.0149(10) 0.0041(9)
N2 0.047(4) 0.044(4) 0.041(4) 0.008(3) 0.003(3) -0.005(3)
C2 0.046(6) 0.084(8) 0.074(7) 0.016(6) 0.003(5) -0.015(5)
F3 0.093(6) 0.123(9) 0.116(7) -0.027(6) 0.036(5) -0.037(5)
O3 0.042(3) 0.046(3) 0.037(3) 0.002(3) 0.007(2) 0.006(3)
S3 0.100(2) 0.0405(11) 0.0464(12) 0.0042(10) -0.0142(12) -0.0043(12)
N3 0.043(4) 0.029(3) 0.029(3) -0.003(2) 0.004(2) 0.002(3)
C3 0.058(6) 0.049(5) 0.055(5) 0.006(4) 0.004(4) -0.015(4)
F4 0.064(4) 0.100(6) 0.088(5) -0.014(4) 0.016(3) 0.024(4)
O4 0.046(3) 0.035(3) 0.031(3) 0.002(2) 0.001(2) -0.005(2)
N4 0.038(3) 0.025(3) 0.028(3) -0.003(2) 0.004(2) -0.003(2)
C4 0.045(5) 0.061(6) 0.048(5) 0.005(4) 0.015(4) -0.003(4)
C5 0.053(6) 0.103(9) 0.046(5) -0.003(6) 0.003(4) -0.009(6)
O5 0.058(4) 0.037(3) 0.041(3) -0.004(2) -0.009(3) 0.001(3)
F5 0.089(5) 0.081(5) 0.052(3) -0.004(3) -0.002(3) 0.022(4)
C6 0.063(7) 0.166(16) 0.058(7) -0.035(9) 0.027(6) -0.029(9)
O6 0.059(4) 0.047(4) 0.045(3) -0.016(3) 0.005(3) 0.012(3)
F6 0.112(6) 0.046(3) 0.080(5) -0.002(3) 0.023(4) 0.010(3)
O7 0.043(3) 0.061(4) 0.069(4) 0.000(4) 0.017(3) 0.002(3)
F7 0.198(10) 0.096(6) 0.048(4) 0.000(4) -0.004(5) -0.066(6)
C7 0.066(8) 0.157(15) 0.048(6) -0.023(8) 0.016(5) -0.012(8)
F8 0.26(2) 0.35(3) 0.093(8) -0.058(12) 0.035(10) -0.23(2)
O8 0.103(5) 0.068(4) 0.035(3) -0.004(4) 0.016(3) -0.004(6)
C8 0.079(10) 0.148(17) 0.083(10) -0.014(10) -0.001(7) -0.022(10)
C47 0.193(18) 0.22(2) 0.160(18) -0.02(2) 0.088(15) -0.01(2)
C9 0.101(10) 0.098(10) 0.056(7) 0.016(7) -0.017(6) -0.043(8)
F9 0.43(3) 0.083(8) 0.091(8) 0.012(7) 0.032(13) 0.048(13)
O9 0.073(5) 0.046(4) 0.062(4) -0.007(3) 0.018(4) -0.003(3)
C10 0.071(7) 0.077(7) 0.050(5) -0.010(5) 0.003(5) -0.033(6)
O10 0.103(6) 0.038(3) 0.046(3) 0.005(3) 0.023(4) 0.017(4)
C11 0.078(9) 0.137(15) 0.073(8) -0.034(9) 0.003(7) -0.010(9)
O11 0.115(6) 0.034(4) 0.042(3) 0.010(2) 0.013(3) 0.016(3)
C12 0.042(4) 0.041(4) 0.028(3) 0.000(3) 0.002(3) 0.001(3)
O12 0.060(4) 0.073(5) 0.057(4) -0.005(4) 0.000(3) 0.011(4)
C13 0.045(4) 0.032(4) 0.028(3) 0.004(3) 0.003(3) 0.000(3)
O13 0.056(4) 0.052(4) 0.063(4) 0.001(3) 0.015(3) 0.009(3)
C14 0.046(5) 0.040(4) 0.033(4) -0.001(3) -0.005(3) 0.002(3)
O14 0.082(6) 0.055(4) 0.096(6) 0.008(4) 0.041(5) -0.002(4)
C15 0.051(5) 0.052(5) 0.040(4) -0.007(4) -0.003(4) 0.004(4)
O15 0.305(19) 0.086(8) 0.103(9) 0.053(7) 0.034(11) 0.102(11)
C16 0.040(5) 0.045(5) 0.053(5) -0.004(4) 0.000(4) -0.001(4)
O16 0.082(4) 0.067(4) 0.046(3) 0.004(4) -0.011(3) 0.006(5)
C18 0.040(4) 0.027(3) 0.039(4) -0.001(3) 0.005(3) 0.002(3)
C17 0.040(4) 0.035(4) 0.045(4) -0.003(3) 0.007(3) 0.004(3)
O17 0.113(9) 0.35(3) 0.051(5) 0.006(9) -0.021(5) -0.108(14)
C19 0.047(5) 0.030(4) 0.044(4) -0.003(3) 0.010(4) 0.005(3)
C21 0.046(4) 0.033(4) 0.038(4) -0.006(3) -0.005(3) -0.008(3)
C20 0.042(4) 0.033(4) 0.029(3) -0.008(3) 0.002(3) 0.000(3)
C22 0.049(5) 0.044(5) 0.045(4) 0.001(4) -0.003(4) -0.004(4)
C24 0.035(4) 0.042(4) 0.050(5) -0.002(4) -0.003(4) 0.004(3)
C25 0.047(4) 0.025(3) 0.030(4) 0.001(3) -0.003(3) -0.004(3)
C26 0.035(4) 0.024(3) 0.041(4) 0.001(3) 0.003(3) 0.002(3)
C27 0.045(4) 0.030(4) 0.038(4) 0.001(3) 0.009(3) -0.006(3)
C28 0.048(5) 0.029(4) 0.044(4) 0.002(3) 0.008(3) -0.005(3)
C29 0.048(5) 0.035(4) 0.048(4) -0.004(3) 0.005(4) -0.006(3)
C30 0.049(5) 0.040(5) 0.059(5) -0.011(4) 0.008(4) -0.014(4)
C31 0.044(5) 0.029(4) 0.056(5) -0.002(3) 0.012(4) -0.005(3)
C32 0.046(4) 0.030(4) 0.047(4) 0.000(3) 0.018(3) -0.007(3)
C33 0.048(5) 0.051(5) 0.072(6) -0.014(5) 0.017(5) 0.004(4)
C34 0.044(4) 0.036(4) 0.047(4) -0.005(3) 0.014(3) 0.001(3)
C35 0.053(5) 0.054(5) 0.052(5) 0.004(4) 0.005(4) 0.012(4)
C36 0.062(6) 0.043(5) 0.061(6) -0.011(4) 0.016(5) 0.002(4)
C37 0.052(5) 0.032(4) 0.054(5) -0.002(4) 0.006(4) -0.001(4)
C38 0.073(7) 0.034(5) 0.065(6) 0.001(4) 0.008(5) 0.013(4)
C39 0.051(5) 0.059(6) 0.052(5) -0.006(4) 0.009(4) 0.013(4)
C40 0.073(7) 0.058(6) 0.055(6) -0.004(5) 0.014(5) 0.005(5)
C41 0.101(10) 0.070(7) 0.060(7) -0.016(6) 0.009(6) 0.024(7)
C42 0.057(7) 0.079(9) 0.114(11) 0.010(8) 0.013(7) -0.010(6)
C43 0.107(13) 0.19(2) 0.059(8) 0.035(11) 0.014(8) 0.022(13)
C44 0.063(6) 0.049(5) 0.066(6) -0.006(5) -0.004(5) -0.011(5)
C46 0.24(2) 0.077(10) 0.047(6) 0.007(6) 0.004(10) -0.090(14)
C23 0.045(4) 0.050(5) 0.046(4) -0.002(5) -0.010(3) 0.011(4)

loop_
_atom_type_symbol
_atom_type_description
_atom_type_scat_dispersion_real
_atom_type_scat_dispersion_imag
_atom_type_scat_source
C C 0.0181 0.0091 'International Tables Vol C Tables 4.2.6.8 and 6.1.1.4'
H H 0.0000 0.0000 'International Tables Vol C Tables 4.2.6.8 and 6.1.1.4'
Dy Dy -9.8046 9.8477 'International Tables Vol C Tables 4.2.6.8 and 6.1.1.4'
F F 0.0727 0.0534 'International Tables Vol C Tables 4.2.6.8 and 6.1.1.4'
N N 0.0311 0.0180 'International Tables Vol C Tables 4.2.6.8 and 6.1.1.4'
O O 0.0492 0.0322 'International Tables Vol C Tables 4.2.6.8 and 6.1.1.4'
S S 0.3331 0.5567 'International Tables Vol C Tables 4.2.6.8 and 6.1.1.4'

loop_
_geom_angle_atom_site_label_1
_geom_angle_atom_site_label_2
_geom_angle_atom_site_label_3
_geom_angle
O1 Dy1 O2 82.18(19)
O1 Dy1 O4 90.7(2)
O2 Dy1 O4 73.88(18)
O1 Dy1 O3 73.7(2)
O2 Dy1 O3 77.2(2)
O4 Dy1 O3 148.8(2)
O1 Dy1 O5 71.5(2)
O2 Dy1 O5 137.8(2)
O4 Dy1 O5 74.1(2)
O3 Dy1 O5 123.3(2)
O1 Dy1 O8 103.8(3)
O2 Dy1 O8 145.4(3)
O4 Dy1 O8 138.8(3)
O3 Dy1 O8 72.1(3)
O5 Dy1 O8 74.5(3)
O1 Dy1 O7 148.2(2)
O2 Dy1 O7 78.0(2)
O4 Dy1 O7 107.1(2)
O3 Dy1 O7 77.7(3)
O5 Dy1 O7 138.1(2)
O8 Dy1 O7 80.1(3)
O1 Dy1 O6 142.6(2)
O2 Dy1 O6 120.2(2)
O4 Dy1 O6 70.3(2)
O3 Dy1 O6 136.7(2)
O5 Dy1 O6 72.4(2)
O8 Dy1 O6 75.2(3)
O7 Dy1 O6 69.2(3)
O12 S1 O14 117.1(6)
O12 S1 O13 115.3(5)
O14 S1 O13 111.3(5)
O12 S1 C39 103.8(5)
O14 S1 C39 104.2(5)
O13 S1 C39 103.0(5)
N3 O1 Dy1 133.5(4)
C26 N1 C27 122.4(7)
C26 N1 H1 118.8
C27 N1 H1 118.8
C6 C1 C2 121.7(11)
C6 C1 H1A 119.1
C2 C1 H1A 119.1
N4 O2 Dy1 131.7(4)
O11 S2 O9 116.6(5)
O11 S2 O10 112.8(4)
O9 S2 O10 115.0(4)
O11 S2 C40 103.5(5)
O9 S2 C40 104.3(5)
O10 S2 C40 102.4(5)
C12 N2 C4 124.7(8)
C12 N2 H2 117.6
C4 N2 H2 117.6
C1 C2 C3 120.0(11)
C1 C2 H2A 120.0
C3 C2 H2A 120.0
C12 O3 Dy1 135.9(6)
O17 S3 O15 110.2(14)
O17 S3 O16 113.8(6)
O15 S3 O16 119.4(9)
O17 S3 C46 103.3(12)
O15 S3 C46 102.4(11)
O16 S3 C46 105.6(6)
O1 N3 C17 106.7(6)
O1 N3 C18 113.1(6)
C17 N3 C18 110.4(6)
O1 N3 C13 110.5(5)
C17 N3 C13 108.5(6)
C18 N3 C13 107.5(6)
C4 C3 C2 117.2(10)
C4 C3 C10 120.7(10)
C2 C3 C10 122.0(10)
C26 O4 Dy1 136.8(5)
O2 N4 C21 107.1(6)
O2 N4 C20 111.4(6)
C21 N4 C20 111.8(6)
O2 N4 C25 110.9(6)
C21 N4 C25 107.5(5)
C20 N4 C25 108.2(6)
C3 C4 C5 123.4(9)
C3 C4 N2 119.9(9)
C5 C4 N2 116.5(9)
C4 C5 C6 115.6(10)
C4 C5 C7 122.8(10)
C6 C5 C7 121.5(11)
C44 O5 Dy1 133.1(6)
C44 O5 H5 108(2)
Dy1 O5 H5 117(2)
C1 C6 C5 121.5(11)
C1 C6 H6 119.3
C5 C6 H6 119.3
C41 O6 Dy1 133.0(7)
C41 O6 H6A 109(2)
Dy1 O6 H6A 117(2)
C42 O7 Dy1 130.8(8)
C42 O7 H7 109(2)
Dy1 O7 H7 120(2)
C8 C7 C5 111.1(16)
C8 C7 C43 113.7(14)
C5 C7 C43 110.9(13)
C8 C7 H7A 106.9
C5 C7 H7A 106.9
C43 C7 H7A 106.9
C47 O8 Dy1 125.7(12)
C47 O8 H8 109(2)
Dy1 O8 H8 125(2)
C7 C8 H8A 109.5
C7 C8 H8B 109.5
H8A C8 H8B 109.5
C7 C8 H8C 109.5
H8A C8 H8C 109.5
H8B C8 H8C 109.5
O8 C47 H47A 109.5
O8 C47 H47B 109.5
H47A C47 H47B 109.5
O8 C47 H47C 109.5
H47A C47 H47C 109.5
H47B C47 H47C 109.5
C10 C9 H9A 109.5
C10 C9 H9B 109.5
H9A C9 H9B 109.5
C10 C9 H9C 109.5
H9A C9 H9C 109.5
H9B C9 H9C 109.5
C11 C10 C9 108.0(11)
C11 C10 C3 110.8(12)
C9 C10 C3 113.6(12)
C11 C10 H10 108.1
C9 C10 H10 108.1
C3 C10 H10 108.1
C10 C11 H11A 109.5
C10 C11 H11B 109.5
H11A C11 H11B 109.5
C10 C11 H11C 109.5
H11A C11 H11C 109.5
H11B C11 H11C 109.5
O3 C12 N2 122.4(8)
O3 C12 C13 123.5(7)
N2 C12 C13 114.0(7)
C14 C13 N3 111.8(6)
C14 C13 C12 110.8(6)
N3 C13 C12 110.2(6)
C14 C13 H13 108.0
N3 C13 H13 108.0
C12 C13 H13 108.0
C15 C14 C13 109.7(7)
C15 C14 H14A 109.7
C13 C14 H14A 109.7
C15 C14 H14B 109.7
C13 C14 H14B 109.7
H14A C14 H14B 108.2
C14 C15 C16 110.4(7)
C14 C15 H15A 109.6
C16 C15 H15A 109.6
C14 C15 H15B 109.6
C16 C15 H15B 109.6
H15A C15 H15B 108.1
C17 C16 C15 110.4(7)
C17 C16 H16A 109.6
C15 C16 H16A 109.6
C17 C16 H16B 109.6
C15 C16 H16B 109.6
H16A C16 H16B 108.1
C19 C18 N3 117.6(7)
C19 C18 H18A 107.9
N3 C18 H18A 107.9
C19 C18 H18B 107.9
N3 C18 H18B 107.9
H18A C18 H18B 107.2
N3 C17 C16 111.9(7)
N3 C17 H17A 109.2
C16 C17 H17A 109.2
N3 C17 H17B 109.2
C16 C17 H17B 109.2
H17A C17 H17B 107.9
C18 C19 C20 119.2(7)
C18 C19 H19A 107.5
C20 C19 H19A 107.5
C18 C19 H19B 107.5
C20 C19 H19B 107.5
H19A C19 H19B 107.0
C22 C21 N4 111.4(7)
C22 C21 H21A 109.3
N4 C21 H21A 109.3
C22 C21 H21B 109.3
N4 C21 H21B 109.3
H21A C21 H21B 108.0
C19 C20 N4 116.4(7)
C19 C20 H20A 108.2
N4 C20 H20A 108.2
C19 C20 H20B 108.2
N4 C20 H20B 108.2
H20A C20 H20B 107.3
C21 C22 C23 111.5(8)
C21 C22 H22A 109.3
C23 C22 H22A 109.3
C21 C22 H22B 109.3
C23 C22 H22B 109.3
H22A C22 H22B 108.0
C23 C24 C25 109.7(7)
C23 C24 H24A 109.7
C25 C24 H24A 109.7
C23 C24 H24B 109.7
C25 C24 H24B 109.7
H24A C24 H24B 108.2
C26 C25 N4 109.4(6)
C26 C25 C24 110.6(7)
N4 C25 C24 110.3(7)
C26 C25 H25 108.8
N4 C25 H25 108.8
C24 C25 H25 108.8
O4 C26 N1 122.0(7)
O4 C26 C25 123.5(7)
N1 C26 C25 114.5(7)
C28 C27 C32 123.2(8)
C28 C27 N1 118.6(7)
C32 C27 N1 118.2(8)
C27 C28 C29 117.0(8)
C27 C28 C37 123.5(7)
C29 C28 C37 119.5(8)
C30 C29 C28 121.3(9)
C30 C29 H29 119.3
C28 C29 H29 119.3
C29 C30 C31 120.7(8)
C29 C30 H30 119.7
C31 C30 H30 119.7
C30 C31 C32 120.7(8)
C30 C31 H31 119.6
C32 C31 H31 119.6
C27 C32 C31 117.1(8)
C27 C32 C34 121.7(7)
C31 C32 C34 121.2(7)
C34 C33 H33A 109.5
C34 C33 H33B 109.5
H33A C33 H33B 109.5
C34 C33 H33C 109.5
H33A C33 H33C 109.5
H33B C33 H33C 109.5
C35 C34 C32 110.2(7)
C35 C34 C33 109.6(8)
C32 C34 C33 112.8(8)
C35 C34 H34 108.0
C32 C34 H34 108.0
C33 C34 H34 108.0
C34 C35 H35A 109.5
C34 C35 H35B 109.5
H35A C35 H35B 109.5
C34 C35 H35C 109.5
H35A C35 H35C 109.5
H35B C35 H35C 109.5
C37 C36 H36A 109.5
C37 C36 H36B 109.5
H36A C36 H36B 109.5
C37 C36 H36C 109.5
H36A C36 H36C 109.5
H36B C36 H36C 109.5
C28 C37 C38 110.9(8)
C28 C37 C36 109.7(7)
C38 C37 C36 111.2(8)
C28 C37 H37 108.3
C38 C37 H37 108.3
C36 C37 H37 108.3
C37 C38 H38A 109.5
C37 C38 H38B 109.5
H38A C38 H38B 109.5
C37 C38 H38C 109.5
H38A C38 H38C 109.5
H38B C38 H38C 109.5
F4 C39 F5 107.8(9)
F4 C39 F6 109.4(9)
F5 C39 F6 108.2(9)
F4 C39 S1 110.1(8)
F5 C39 S1 110.5(7)
F6 C39 S1 110.8(7)
F2 C40 F3 108.3(10)
F2 C40 F1 108.3(9)
F3 C40 F1 107.2(11)
F2 C40 S2 111.6(8)
F3 C40 S2 110.9(8)
F1 C40 S2 110.4(9)
O6 C41 H41A 109.5
O6 C41 H41B 109.5
H41A C41 H41B 109.5
O6 C41 H41C 109.5
H41A C41 H41C 109.5
H41B C41 H41C 109.5
O7 C42 H42A 109.5
O7 C42 H42B 109.5
H42A C42 H42B 109.5
O7 C42 H42C 109.5
H42A C42 H42C 109.5
H42B C42 H42C 109.5
C7 C43 H43A 109.5
C7 C43 H43B 109.5
H43A C43 H43B 109.5
C7 C43 H43C 109.5
H43A C43 H43C 109.5
H43B C43 H43C 109.5
O5 C44 H44A 109.5
O5 C44 H44B 109.5
H44A C44 H44B 109.5
O5 C44 H44C 109.5
H44A C44 H44C 109.5
H44B C44 H44C 109.5
F8 C46 F7 109.8(15)
F8 C46 F9 102.0(19)
F7 C46 F9 106(2)
F8 C46 S3 117.6(19)
F7 C46 S3 114.1(9)
F9 C46 S3 105.9(14)
C24 C23 C22 109.8(7)
C24 C23 H23A 109.7
C22 C23 H23A 109.7
C24 C23 H23B 109.7
C22 C23 H23B 109.7
H23A C23 H23B 108.2

loop_
_geom_bond_atom_site_label_1
_geom_bond_atom_site_label_2
_geom_bond_distance
Dy1 O1 2.241(6)
Dy1 O2 2.269(5)
Dy1 O4 2.351(5)
Dy1 O3 2.380(7)
Dy1 O5 2.403(6)
Dy1 O8 2.404(6)
Dy1 O7 2.411(6)
Dy1 O6 2.450(7)
S1 O12 1.409(8)
S1 O14 1.438(9)
S1 O13 1.440(8)
S1 C39 1.833(10)
F1 C40 1.330(14)
O1 N3 1.405(8)
N1 C26 1.341(10)
N1 C27 1.441(11)
N1 H1 0.8800
C1 C6 1.35(2)
C1 C2 1.364(18)
C1 H1A 0.9500
F2 C40 1.327(13)
O2 N4 1.396(8)
S2 O11 1.428(6)
S2 O9 1.438(8)
S2 O10 1.439(7)
S2 C40 1.809(12)
N2 C12 1.329(11)
N2 C4 1.426(12)
N2 H2 0.8800
C2 C3 1.408(16)
C2 H2A 0.9500
F3 C40 1.327(15)
O3 C12 1.233(11)
S3 O17 1.366(14)
S3 O15 1.387(11)
S3 O16 1.441(8)
S3 C46 1.749(15)
N3 C17 1.503(11)
N3 C18 1.509(10)
N3 C13 1.524(9)
C3 C4 1.388(15)
C3 C10 1.525(16)
F4 C39 1.316(13)
O4 C26 1.226(10)
N4 C21 1.514(10)
N4 C20 1.517(11)
N4 C25 1.525(10)
C4 C5 1.397(15)
C5 C6 1.412(18)
C5 C7 1.516(17)
O5 C44 1.432(12)
O5 H5 0.874(13)
F5 C39 1.320(12)
C6 H6 0.9500
O6 C41 1.439(13)
O6 H6A 0.875(13)
F6 C39 1.319(13)
O7 C42 1.424(15)
O7 H7 0.870(13)
F7 C46 1.317(16)
C7 C8 1.49(3)
C7 C43 1.55(3)
C7 H7A 1.0000
F8 C46 1.22(2)
O8 C47 1.5398(15)
O8 H8 0.870(13)
C8 H8A 0.9800
C8 H8B 0.9800
C8 H8C 0.9800
C47 H47A 0.9800
C47 H47B 0.9800
C47 H47C 0.9800
C9 C10 1.520(18)
C9 H9A 0.9800
C9 H9B 0.9800
C9 H9C 0.9800
F9 C46 1.42(3)
C10 C11 1.51(2)
C10 H10 1.0000
C11 H11A 0.9800
C11 H11B 0.9800
C11 H11C 0.9800
C12 C13 1.538(12)
C13 C14 1.523(11)
C13 H13 1.0000
C14 C15 1.523(13)
C14 H14A 0.9900
C14 H14B 0.9900
C15 C16 1.523(14)
C15 H15A 0.9900
C15 H15B 0.9900
C16 C17 1.520(12)
C16 H16A 0.9900
C16 H16B 0.9900
C18 C19 1.502(12)
C18 H18A 0.9900
C18 H18B 0.9900
C17 H17A 0.9900
C17 H17B 0.9900
C19 C20 1.509(11)
C19 H19A 0.9900
C19 H19B 0.9900
C21 C22 1.498(13)
C21 H21A 0.9900
C21 H21B 0.9900
C20 H20A 0.9900
C20 H20B 0.9900
C22 C23 1.528(15)
C22 H22A 0.9900
C22 H22B 0.9900
C24 C23 1.519(13)
C24 C25 1.529(12)
C24 H24A 0.9900
C24 H24B 0.9900
C25 C26 1.521(11)
C25 H25 1.0000
C27 C28 1.401(13)
C27 C32 1.402(12)
C28 C29 1.406(12)
C28 C37 1.523(12)
C29 C30 1.373(13)
C29 H29 0.9500
C30 C31 1.387(14)
C30 H30 0.9500
C31 C32 1.408(12)
C31 H31 0.9500
C32 C34 1.524(13)
C33 C34 1.531(12)
C33 H33A 0.9800
C33 H33B 0.9800
C33 H33C 0.9800
C34 C35 1.517(13)
C34 H34 1.0000
C35 H35A 0.9800
C35 H35B 0.9800
C35 H35C 0.9800
C36 C37 1.547(14)
C36 H36A 0.9800
C36 H36B 0.9800
C36 H36C 0.9800
C37 C38 1.538(14)
C37 H37 1.0000
C38 H38A 0.9800
C38 H38B 0.9800
C38 H38C 0.9800
C41 H41A 0.9800
C41 H41B 0.9800
C41 H41C 0.9800
C42 H42A 0.9800
C42 H42B 0.9800
C42 H42C 0.9800
C43 H43A 0.9800
C43 H43B 0.9800
C43 H43C 0.9800
C44 H44A 0.9800
C44 H44B 0.9800
C44 H44C 0.9800
C23 H23A 0.9900
C23 H23B 0.9900
